data_4079212
loop_
_publ_author_name
'Roberts, Hannah N.'
'Brown, Neil J.'
'Edge, Ruth'
'Fitzgerald, Emma C.'
'Ta, Yien T.'
'Collison, David'
'Low, Paul J.'
'Whiteley, Mark W.'

_publ_contact_author
; 
    Hannah Roberts
;
_publ_section_title
;
 Synthesis, Redox Chemistry, and Electronic Structure of the Butadiynyl
 and Hexatriynyl Complexes [Mo{(C\\tb C)nC\\tb CR}(L2)(\h-C7H7)]z+(n= 1,
 2;z= 0, 1; R = SiMe3, H; L2= 2,2&#x2032;-bipyridine, Ph2PCH2CH2PPh2)
;
_journal_issue 17
_journal_name_full Organometallics
_journal_page_first 6322
_journal_paper_doi 10.1021/om3005756
_journal_volume 31
_journal_year 2012
_chemical_formula_moiety '2(C40 H40 Mo P2 Si), (C7)'
_chemical_formula_sum 'C87 H80 Mo2 P4 Si2'
_chemical_formula_weight 1497.45
_chemical_name_systematic
; 
 ? 
;
_space_group_IT_number 14
_symmetry_cell_setting monoclinic
_symmetry_space_group_name_Hall '-P 2ybc'
_symmetry_space_group_name_H-M 'P 1 21/c 1'
_atom_sites_solution_hydrogens geom
_atom_sites_solution_primary direct
_atom_sites_solution_secondary difmap
_audit_creation_method SHELXL-97
_cell_angle_alpha 90.000(5)
_cell_angle_beta 99.998(5)
_cell_angle_gamma 90.000(5)
_cell_formula_units_Z 2
_cell_length_a 13.161(5)
_cell_length_b 16.167(5)
_cell_length_c 17.750(5)
_cell_measurement_reflns_used 11691
_cell_measurement_temperature 100(2)
_cell_measurement_theta_max 28.3434
_cell_measurement_theta_min 2.7746
_cell_volume 3719(2)
_computing_cell_refinement
;
CrysAlis RED, Oxford Diffraction Ltd.,
Version 1.171.32.24 (release 21-04-2008 CrysAlis171 .NET)
(compiled Apr 21 2008,18:23:10)
;
_computing_data_collection
;
CrysAlis CCD, Oxford Diffraction Ltd.,
Version 1.171.32.24 (release 21-04-2008 CrysAlis171 .NET)
(compiled Apr 21 2008,18:23:10)
;
_computing_data_reduction
;
CrysAlis RED, Oxford Diffraction Ltd.,
Version 1.171.32.24 (release 21-04-2008 CrysAlis171 .NET)
(compiled Apr 21 2008,18:23:10)
;
_computing_molecular_graphics 'SHELXL-97 (Sheldrick, 1997)'
_computing_publication_material 'SHELXL-97 (Sheldrick, 1997)'
_computing_structure_refinement 'SHELXL-97 (Sheldrick, 1997)'
_computing_structure_solution 'SHELXS-97 (Sheldrick, 1990)'
_diffrn_ambient_temperature 100(2)
_diffrn_detector_area_resol_mean 8.3367
_diffrn_measured_fraction_theta_full 0.996
_diffrn_measured_fraction_theta_max 0.900
_diffrn_measurement_device_type 'Oxford Diffraction XCalibur 2'
_diffrn_measurement_method 'phi and omega'
_diffrn_radiation_monochromator graphite
_diffrn_radiation_source 'Enhance (Mo) X-ray Source'
_diffrn_radiation_type MoK\a
_diffrn_radiation_wavelength 0.71073
_diffrn_reflns_av_R_equivalents 0.0505
_diffrn_reflns_av_sigmaI/netI 0.0648
_diffrn_reflns_limit_h_max 17
_diffrn_reflns_limit_h_min -17
_diffrn_reflns_limit_k_max 20
_diffrn_reflns_limit_k_min -21
_diffrn_reflns_limit_l_max 23
_diffrn_reflns_limit_l_min -23
_diffrn_reflns_number 25868
_diffrn_reflns_theta_full 25.00
_diffrn_reflns_theta_max 28.31
_diffrn_reflns_theta_min 2.78
_exptl_absorpt_coefficient_mu 0.501
_exptl_absorpt_correction_T_max 0.9516
_exptl_absorpt_correction_T_min 0.6902
_exptl_absorpt_correction_type multi-scan
_exptl_absorpt_process_details
;
CrysAlis RED, Oxford Diffraction Ltd.,
Version 1.171.32.24 (release 21-04-2008 CrysAlis171 .NET)
(compiled Apr 21 2008,18:23:10)
Empirical absorption correction using spherical harmonics,
 implemented in SCALE3 ABSPACK scaling algorithm.
;
_exptl_crystal_colour green
_exptl_crystal_density_diffrn 1.337
_exptl_crystal_density_method 'not measured'
_exptl_crystal_description block
_exptl_crystal_F_000 1548
_exptl_crystal_size_max 0.80
_exptl_crystal_size_mid 0.40
_exptl_crystal_size_min 0.10
_refine_diff_density_max 0.654
_refine_diff_density_min -0.541
_refine_diff_density_rms 0.086
_refine_ls_extinction_method none
_refine_ls_goodness_of_fit_ref 0.924
_refine_ls_hydrogen_treatment constr
_refine_ls_matrix_type full
_refine_ls_number_parameters 445
_refine_ls_number_reflns 8336
_refine_ls_number_restraints 7
_refine_ls_restrained_S_all 0.929
_refine_ls_R_factor_all 0.0583
_refine_ls_R_factor_gt 0.0329
_refine_ls_shift/su_max 0.002
_refine_ls_shift/su_mean 0.000
_refine_ls_structure_factor_coef Fsqd
_refine_ls_weighting_details 'calc w=1/[\s^2^(Fo^2^)+(0.0433P)^2^+0.0000P] where P=(Fo^2^+2Fc^2^)/3'
_refine_ls_weighting_scheme calc
_refine_ls_wR_factor_gt 0.0734
_refine_ls_wR_factor_ref 0.0786
_reflns_number_gt 5896
_reflns_number_total 8336
_reflns_threshold_expression >2sigma(I)
_cod_data_source_file om3005756_si_002.cif
_cod_data_source_block Complex_3
_cod_depositor_comments
;
The following automatic conversions were performed:

'_symmetry_cell_setting' value 'Monoclinic' changed to 'monoclinic'
according to /home/saulius/struct/CIF-dictionaries/cif_core.dic
dictionary named 'cif_core.dic' version 2.4.2 from 2011-04-26.

Automatic conversion script
Id: cif_fix_values 1891 2012-01-12 08:04:46Z andrius 
;
_cod_original_sg_symbol_H-M 'P 21/c'
_cod_database_code 4079212

loop_
_symmetry_equiv_pos_as_xyz
'x, y, z'
'-x, y+1/2, -z+1/2'
'-x, -y, -z'
'x, -y-1/2, z-1/2'

loop_
_atom_site_label
_atom_site_type_symbol
_atom_site_fract_x
_atom_site_fract_y
_atom_site_fract_z
_atom_site_U_iso_or_equiv
_atom_site_adp_type
_atom_site_occupancy
_atom_site_symmetry_multiplicity
_atom_site_calc_flag
_atom_site_refinement_flags
C1 C 0.55876(18) 0.27197(14) 0.59448(12) 0.0137(5) Uani 1 1 d .
C2 C 0.48158(19) 0.26725(14) 0.54478(13) 0.0166(5) Uani 1 1 d .
C3 C 0.40464(19) 0.26066(15) 0.48201(14) 0.0182(5) Uani 1 1 d .
C4 C 0.3402(2) 0.25530(16) 0.42388(15) 0.0225(6) Uani 1 1 d .
C5 C 0.1398(2) 0.18883(19) 0.33419(16) 0.0330(7) Uani 1 1 d .
H5A H 0.1600 0.1327 0.3517 0.050 Uiso 1 1 calc R
H5B H 0.0973 0.1862 0.2831 0.050 Uiso 1 1 calc R
H5C H 0.1002 0.2146 0.3699 0.050 Uiso 1 1 calc R
C6 C 0.2201(2) 0.35951(17) 0.30130(16) 0.0351(7) Uani 1 1 d .
H6A H 0.1833 0.3844 0.3392 0.053 Uiso 1 1 calc R
H6B H 0.1752 0.3592 0.2511 0.053 Uiso 1 1 calc R
H6C H 0.2823 0.3918 0.2985 0.053 Uiso 1 1 calc R
C7 C 0.3290(2) 0.20441(18) 0.25906(15) 0.0304(7) Uani 1 1 d .
H7A H 0.3861 0.2409 0.2520 0.046 Uiso 1 1 calc R
H7B H 0.2823 0.1974 0.2101 0.046 Uiso 1 1 calc R
H7C H 0.3564 0.1504 0.2777 0.046 Uiso 1 1 calc R
C8 C 0.76273(18) 0.12593(14) 0.54666(12) 0.0134(5) Uani 1 1 d .
H8A H 0.8391 0.1254 0.5560 0.016 Uiso 1 1 calc R
H8B H 0.7382 0.0736 0.5208 0.016 Uiso 1 1 calc R
C9 C 0.72351(19) 0.19894(14) 0.49524(13) 0.0143(5) Uani 1 1 d .
H9A H 0.6480 0.1945 0.4783 0.017 Uiso 1 1 calc R
H9B H 0.7568 0.1991 0.4493 0.017 Uiso 1 1 calc R
C10 C 0.69214(19) 0.38015(15) 0.49226(13) 0.0154(5) Uani 1 1 d .
C11 C 0.60793(19) 0.36844(16) 0.43374(13) 0.0182(5) Uani 1 1 d .
H11 H 0.5869 0.3139 0.4184 0.022 Uiso 1 1 calc R
C12 C 0.5545(2) 0.43550(17) 0.39766(14) 0.0250(6) Uani 1 1 d .
H12 H 0.4981 0.4265 0.3572 0.030 Uiso 1 1 calc R
C13 C 0.5826(2) 0.51559(16) 0.42022(15) 0.0260(6) Uani 1 1 d .
H13 H 0.5446 0.5613 0.3963 0.031 Uiso 1 1 calc R
C14 C 0.6666(2) 0.52834(16) 0.47803(15) 0.0252(6) Uani 1 1 d .
H14 H 0.6870 0.5830 0.4934 0.030 Uiso 1 1 calc R
C15 C 0.7210(2) 0.46113(15) 0.51336(14) 0.0211(6) Uani 1 1 d .
H15 H 0.7788 0.4704 0.5526 0.025 Uiso 1 1 calc R
C16 C 0.89199(19) 0.30788(14) 0.54294(13) 0.0154(5) Uani 1 1 d .
C17 C 0.9238(2) 0.34827(16) 0.48203(14) 0.0231(6) Uani 1 1 d .
H17 H 0.8744 0.3740 0.4439 0.028 Uiso 1 1 calc R
C18 C 1.0281(2) 0.35113(18) 0.47676(16) 0.0313(7) Uani 1 1 d .
H18 H 1.0493 0.3802 0.4357 0.038 Uiso 1 1 calc R
C19 C 1.1006(2) 0.31240(18) 0.53024(17) 0.0295(7) Uani 1 1 d .
H19 H 1.1714 0.3134 0.5254 0.035 Uiso 1 1 calc R
C20 C 1.0696(2) 0.27180(17) 0.59149(15) 0.0244(6) Uani 1 1 d .
H20 H 1.1192 0.2451 0.6289 0.029 Uiso 1 1 calc R
C21 C 0.9659(2) 0.27033(15) 0.59791(14) 0.0189(5) Uani 1 1 d .
H21 H 0.9452 0.2434 0.6403 0.023 Uiso 1 1 calc R
C22 C 0.7768(2) 0.40147(15) 0.71398(13) 0.0193(5) Uani 1 1 d .
H22 H 0.8079 0.4432 0.6879 0.023 Uiso 1 1 calc R
C23 C 0.8441(2) 0.33810(16) 0.74695(13) 0.0197(5) Uani 1 1 d .
H23 H 0.9147 0.3450 0.7429 0.024 Uiso 1 1 calc R
C24 C 0.8206(2) 0.26675(15) 0.78462(13) 0.0193(6) Uani 1 1 d .
H24 H 0.8769 0.2311 0.8025 0.023 Uiso 1 1 calc R
C25 C 0.7234(2) 0.24085(15) 0.79948(13) 0.0186(6) Uani 1 1 d .
H25 H 0.7225 0.1884 0.8235 0.022 Uiso 1 1 calc R
C26 C 0.62761(19) 0.28206(15) 0.78359(12) 0.0162(5) Uani 1 1 d .
H26 H 0.5719 0.2561 0.8019 0.019 Uiso 1 1 calc R
C27 C 0.6045(2) 0.35707(15) 0.74386(13) 0.0188(5) Uani 1 1 d .
H27 H 0.5340 0.3729 0.7361 0.023 Uiso 1 1 calc R
C28 C 0.6705(2) 0.41215(15) 0.71390(13) 0.0183(5) Uani 1 1 d .
H28 H 0.6401 0.4615 0.6913 0.022 Uiso 1 1 calc R
C29 C 0.9103(2) 0.06067(15) 0.70075(14) 0.0192(5) Uani 1 1 d .
H29 H 0.9366 0.0852 0.6594 0.023 Uiso 1 1 calc R
C30 C 0.9762(2) 0.01736(16) 0.75638(15) 0.0248(6) Uani 1 1 d .
H30 H 1.0469 0.0118 0.7523 0.030 Uiso 1 1 calc R
C31 C 0.9405(2) -0.01789(15) 0.81771(14) 0.0231(6) Uani 1 1 d .
H31 H 0.9864 -0.0466 0.8561 0.028 Uiso 1 1 calc R
C32 C 0.8374(2) -0.01088(16) 0.82255(13) 0.0231(6) Uani 1 1 d .
H32 H 0.8121 -0.0352 0.8644 0.028 Uiso 1 1 calc R
C33 C 0.7703(2) 0.03132(15) 0.76678(13) 0.0187(5) Uani 1 1 d .
H33 H 0.6994 0.0350 0.7706 0.022 Uiso 1 1 calc R
C34 C 0.80550(19) 0.06867(14) 0.70488(12) 0.0134(5) Uani 1 1 d .
C35 C 0.60039(18) 0.06812(14) 0.62694(12) 0.0132(5) Uani 1 1 d .
C36 C 0.51324(19) 0.09429(15) 0.65408(13) 0.0178(5) Uani 1 1 d .
H36 H 0.5126 0.1472 0.6773 0.021 Uiso 1 1 calc R
C37 C 0.4270(2) 0.04386(16) 0.64752(14) 0.0219(6) Uani 1 1 d .
H37 H 0.3678 0.0622 0.6667 0.026 Uiso 1 1 calc R
C38 C 0.4265(2) -0.03278(16) 0.61327(13) 0.0202(6) Uani 1 1 d .
H38 H 0.3667 -0.0667 0.6080 0.024 Uiso 1 1 calc R
C39 C 0.5135(2) -0.06015(15) 0.58658(13) 0.0194(5) Uani 1 1 d .
H39 H 0.5136 -0.1131 0.5634 0.023 Uiso 1 1 calc R
C40 C 0.6004(2) -0.01014(14) 0.59367(14) 0.0170(5) Uani 1 1 d .
H40 H 0.6602 -0.0293 0.5758 0.020 Uiso 1 1 calc R
C1S C 1.0253(3) 1.0673(2) 0.4808(2) 0.0424(9) Uani 1 1 d .
C2S C 0.9433(5) 1.0718(4) 0.4236(3) 0.0387(16) Uani 0.50 1 d P
C3S C 0.8688(3) 1.0027(3) 0.4082(2) 0.0670(13) Uani 1 1 d U
C4S C 0.9552(5) 0.9969(4) 0.4681(3) 0.0367(16) Uani 0.50 1 d P
C5S C 0.8889(6) 0.9376(5) 0.4608(6) 0.065(2) Uani 0.50 1 d PU
Mo1 Mo 0.698316(16) 0.279603(12) 0.674085(11) 0.01062(6) Uani 1 1 d .
P1 P 0.71625(5) 0.13324(4) 0.63923(3) 0.01132(13) Uani 1 1 d .
P2 P 0.75482(5) 0.29507(4) 0.55014(3) 0.01242(13) Uani 1 1 d .
Si1 Si 0.25708(6) 0.25116(4) 0.33022(4) 0.01915(16) Uani 1 1 d .

loop_
_atom_site_aniso_label
_atom_site_aniso_U_11
_atom_site_aniso_U_22
_atom_site_aniso_U_33
_atom_site_aniso_U_23
_atom_site_aniso_U_13
_atom_site_aniso_U_12
C1 0.0146(12) 0.0129(11) 0.0140(11) 0.0005(9) 0.0032(10) 0.0005(10)
C2 0.0152(13) 0.0141(12) 0.0208(12) 0.0010(10) 0.0042(10) 0.0006(10)
C3 0.0130(13) 0.0156(12) 0.0249(13) -0.0017(10) -0.0002(11) 0.0024(10)
C4 0.0187(14) 0.0209(13) 0.0253(13) -0.0008(11) -0.0036(11) 0.0020(11)
C5 0.0248(16) 0.0451(18) 0.0287(15) -0.0075(13) 0.0036(13) -0.0127(14)
C6 0.0381(19) 0.0286(16) 0.0346(16) 0.0063(13) -0.0048(14) 0.0081(14)
C7 0.0207(15) 0.0409(18) 0.0272(14) -0.0009(12) -0.0021(12) 0.0058(13)
C8 0.0117(12) 0.0152(12) 0.0133(11) -0.0006(9) 0.0021(10) -0.0003(10)
C9 0.0155(13) 0.0148(12) 0.0123(11) -0.0006(9) 0.0013(10) -0.0009(10)
C10 0.0170(13) 0.0167(12) 0.0137(11) 0.0038(9) 0.0062(10) 0.0018(10)
C11 0.0197(14) 0.0180(13) 0.0171(12) 0.0001(10) 0.0036(11) 0.0014(11)
C12 0.0228(15) 0.0291(15) 0.0214(13) 0.0061(11) -0.0008(12) 0.0048(12)
C13 0.0306(17) 0.0214(14) 0.0264(14) 0.0088(11) 0.0066(13) 0.0098(12)
C14 0.0325(16) 0.0148(13) 0.0290(14) 0.0033(11) 0.0076(13) 0.0016(12)
C15 0.0229(14) 0.0199(13) 0.0195(12) 0.0014(10) 0.0010(11) -0.0026(12)
C16 0.0139(13) 0.0131(11) 0.0196(12) -0.0048(10) 0.0038(10) -0.0017(10)
C17 0.0232(15) 0.0243(14) 0.0224(13) 0.0012(11) 0.0055(12) 0.0004(12)
C18 0.0290(17) 0.0365(17) 0.0330(15) 0.0015(13) 0.0187(14) -0.0087(14)
C19 0.0184(15) 0.0316(15) 0.0421(17) -0.0093(14) 0.0147(14) -0.0082(13)
C20 0.0157(13) 0.0256(14) 0.0305(14) -0.0082(12) 0.0008(11) 0.0008(12)
C21 0.0191(13) 0.0160(12) 0.0216(12) -0.0039(10) 0.0040(11) -0.0031(11)
C22 0.0216(14) 0.0154(12) 0.0198(12) -0.0059(10) 0.0009(11) -0.0074(11)
C23 0.0142(13) 0.0253(14) 0.0185(12) -0.0091(11) -0.0003(10) -0.0052(11)
C24 0.0169(13) 0.0233(14) 0.0141(11) -0.0055(10) -0.0073(10) 0.0065(11)
C25 0.0288(15) 0.0176(13) 0.0086(11) -0.0003(9) 0.0012(10) 0.0007(11)
C26 0.0180(13) 0.0227(13) 0.0091(10) -0.0021(10) 0.0058(10) -0.0015(12)
C27 0.0155(13) 0.0234(13) 0.0170(12) -0.0065(10) 0.0015(10) 0.0039(11)
C28 0.0214(14) 0.0146(12) 0.0172(12) -0.0053(10) -0.0010(11) 0.0055(11)
C29 0.0174(13) 0.0159(12) 0.0237(13) 0.0032(10) 0.0020(11) -0.0016(11)
C30 0.0129(14) 0.0214(14) 0.0371(15) 0.0001(12) -0.0035(12) 0.0028(11)
C31 0.0236(15) 0.0164(13) 0.0244(13) -0.0004(11) -0.0094(11) 0.0056(11)
C32 0.0334(16) 0.0206(13) 0.0141(12) 0.0020(10) 0.0005(12) 0.0016(12)
C33 0.0193(14) 0.0192(13) 0.0176(12) 0.0015(10) 0.0029(11) 0.0045(11)
C34 0.0150(13) 0.0083(11) 0.0152(11) -0.0012(9) -0.0019(10) 0.0018(10)
C35 0.0129(12) 0.0140(11) 0.0109(10) 0.0029(9) -0.0030(9) -0.0015(10)
C36 0.0195(14) 0.0174(12) 0.0166(11) -0.0026(10) 0.0037(10) -0.0025(11)
C37 0.0176(14) 0.0260(14) 0.0236(13) -0.0013(11) 0.0079(11) -0.0042(12)
C38 0.0180(14) 0.0229(13) 0.0180(12) 0.0037(10) -0.0017(11) -0.0084(11)
C39 0.0238(14) 0.0118(12) 0.0200(12) 0.0009(10) -0.0034(11) -0.0027(11)
C40 0.0160(13) 0.0127(12) 0.0212(12) 0.0000(10) 0.0002(11) 0.0007(10)
C1S 0.049(2) 0.0388(19) 0.0473(19) 0.0089(16) 0.0300(19) 0.0137(17)
C2S 0.037(4) 0.059(4) 0.023(3) 0.004(3) 0.014(3) 0.023(3)
C3S 0.048(2) 0.112(4) 0.044(2) -0.013(2) 0.016(2) 0.030(3)
C4S 0.035(4) 0.057(4) 0.022(3) 0.003(3) 0.016(3) 0.024(3)
C5S 0.041(4) 0.062(5) 0.103(5) -0.045(4) 0.046(4) -0.014(4)
Mo1 0.00940(10) 0.01146(10) 0.01038(9) -0.00087(8) -0.00005(7) -0.00039(9)
P1 0.0104(3) 0.0112(3) 0.0118(3) 0.0007(2) 0.0003(2) 0.0002(2)
P2 0.0121(3) 0.0128(3) 0.0119(3) 0.0000(2) 0.0009(2) -0.0014(2)
Si1 0.0137(4) 0.0208(4) 0.0204(4) -0.0002(3) -0.0042(3) -0.0002(3)

loop_
_atom_type_symbol
_atom_type_description
_atom_type_scat_dispersion_real
_atom_type_scat_dispersion_imag
_atom_type_scat_source
C C 0.0033 0.0016 'International Tables Vol C Tables 4.2.6.8 and 6.1.1.4'
H H 0.0000 0.0000 'International Tables Vol C Tables 4.2.6.8 and 6.1.1.4'
Si Si 0.0817 0.0704 'International Tables Vol C Tables 4.2.6.8 and 6.1.1.4'
P P 0.1023 0.0942 'International Tables Vol C Tables 4.2.6.8 and 6.1.1.4'
Mo Mo -1.6832 0.6857 'International Tables Vol C Tables 4.2.6.8 and 6.1.1.4'

loop_
_geom_angle_atom_site_label_1
_geom_angle_atom_site_label_2
_geom_angle_atom_site_label_3
_geom_angle
_geom_angle_site_symmetry_1
_geom_angle_site_symmetry_3
C2 C1 Mo1 175.96(19) . .
C1 C2 C3 171.9(3) . .
C4 C3 C2 176.6(3) . .
C3 C4 Si1 172.6(2) . .
Si1 C5 H5A 109.5 . .
Si1 C5 H5B 109.5 . .
H5A C5 H5B 109.5 . .
Si1 C5 H5C 109.5 . .
H5A C5 H5C 109.5 . .
H5B C5 H5C 109.5 . .
Si1 C6 H6A 109.5 . .
Si1 C6 H6B 109.5 . .
H6A C6 H6B 109.5 . .
Si1 C6 H6C 109.5 . .
H6A C6 H6C 109.5 . .
H6B C6 H6C 109.5 . .
Si1 C7 H7A 109.5 . .
Si1 C7 H7B 109.5 . .
H7A C7 H7B 109.5 . .
Si1 C7 H7C 109.5 . .
H7A C7 H7C 109.5 . .
H7B C7 H7C 109.5 . .
C9 C8 P1 110.57(15) . .
C9 C8 H8A 109.5 . .
P1 C8 H8A 109.5 . .
C9 C8 H8B 109.5 . .
P1 C8 H8B 109.5 . .
H8A C8 H8B 108.1 . .
C8 C9 P2 108.35(15) . .
C8 C9 H9A 110.0 . .
P2 C9 H9A 110.0 . .
C8 C9 H9B 110.0 . .
P2 C9 H9B 110.0 . .
H9A C9 H9B 108.4 . .
C11 C10 C15 118.1(2) . .
C11 C10 P2 122.69(19) . .
C15 C10 P2 118.70(19) . .
C12 C11 C10 120.8(2) . .
C12 C11 H11 119.6 . .
C10 C11 H11 119.6 . .
C13 C12 C11 120.5(3) . .
C13 C12 H12 119.7 . .
C11 C12 H12 119.7 . .
C12 C13 C14 119.4(2) . .
C12 C13 H13 120.3 . .
C14 C13 H13 120.3 . .
C13 C14 C15 120.0(2) . .
C13 C14 H14 120.0 . .
C15 C14 H14 120.0 . .
C14 C15 C10 121.2(2) . .
C14 C15 H15 119.4 . .
C10 C15 H15 119.4 . .
C17 C16 C21 118.8(2) . .
C17 C16 P2 122.6(2) . .
C21 C16 P2 118.43(18) . .
C16 C17 C18 120.2(3) . .
C16 C17 H17 119.9 . .
C18 C17 H17 119.9 . .
C19 C18 C17 120.9(2) . .
C19 C18 H18 119.6 . .
C17 C18 H18 119.6 . .
C18 C19 C20 119.4(3) . .
C18 C19 H19 120.3 . .
C20 C19 H19 120.3 . .
C21 C20 C19 119.9(3) . .
C21 C20 H20 120.1 . .
C19 C20 H20 120.1 . .
C20 C21 C16 120.8(2) . .
C20 C21 H21 119.6 . .
C16 C21 H21 119.6 . .
C28 C22 C23 129.8(2) . .
C28 C22 Mo1 73.10(14) . .
C23 C22 Mo1 73.72(14) . .
C28 C22 H22 115.1 . .
C23 C22 H22 115.1 . .
Mo1 C22 H22 132.3 . .
C24 C23 C22 128.5(2) . .
C24 C23 Mo1 72.49(14) . .
C22 C23 Mo1 70.51(14) . .
C24 C23 H23 115.7 . .
C22 C23 H23 115.7 . .
Mo1 C23 H23 136.9 . .
C23 C24 C25 128.2(2) . .
C23 C24 Mo1 72.53(14) . .
C25 C24 Mo1 70.57(14) . .
C23 C24 H24 115.9 . .
C25 C24 H24 115.9 . .
Mo1 C24 H24 136.4 . .
C26 C25 C24 129.0(2) . .
C26 C25 Mo1 72.67(13) . .
C24 C25 Mo1 73.67(13) . .
C26 C25 H25 115.5 . .
C24 C25 H25 115.5 . .
Mo1 C25 H25 132.3 . .
C27 C26 C25 127.9(2) . .
C27 C26 Mo1 71.04(13) . .
C25 C26 Mo1 71.44(13) . .
C27 C26 H26 116.1 . .
C25 C26 H26 116.1 . .
Mo1 C26 H26 137.1 . .
C26 C27 C28 129.7(2) . .
C26 C27 Mo1 73.02(13) . .
C28 C27 Mo1 73.39(13) . .
C26 C27 H27 115.2 . .
C28 C27 H27 115.2 . .
Mo1 C27 H27 132.8 . .
C22 C28 C27 126.7(2) . .
C22 C28 Mo1 71.10(13) . .
C27 C28 Mo1 70.71(14) . .
C22 C28 H28 116.6 . .
C27 C28 H28 116.6 . .
Mo1 C28 H28 136.9 . .
C30 C29 C34 120.6(2) . .
C30 C29 H29 119.7 . .
C34 C29 H29 119.7 . .
C31 C30 C29 120.9(2) . .
C31 C30 H30 119.5 . .
C29 C30 H30 119.5 . .
C32 C31 C30 119.2(2) . .
C32 C31 H31 120.4 . .
C30 C31 H31 120.4 . .
C31 C32 C33 120.5(2) . .
C31 C32 H32 119.8 . .
C33 C32 H32 119.8 . .
C32 C33 C34 121.1(2) . .
C32 C33 H33 119.5 . .
C34 C33 H33 119.5 . .
C29 C34 C33 117.6(2) . .
C29 C34 P1 123.26(18) . .
C33 C34 P1 118.82(18) . .
C36 C35 C40 119.0(2) . .
C36 C35 P1 120.31(18) . .
C40 C35 P1 120.60(18) . .
C35 C36 C37 120.4(2) . .
C35 C36 H36 119.8 . .
C37 C36 H36 119.8 . .
C38 C37 C36 120.4(2) . .
C38 C37 H37 119.8 . .
C36 C37 H37 119.8 . .
C37 C38 C39 119.8(2) . .
C37 C38 H38 120.1 . .
C39 C38 H38 120.1 . .
C38 C39 C40 120.0(2) . .
C38 C39 H39 120.0 . .
C40 C39 H39 120.0 . .
C39 C40 C35 120.3(2) . .
C39 C40 H40 119.8 . .
C35 C40 H40 119.8 . .
C2S C1S C4S 124.8(5) . 3_776
C2S C1S C5S 179.2(5) . 3_776
C4S C1S C5S 55.4(5) 3_776 3_776
C2S C1S C4S 61.5(4) . .
C4S C1S C4S 63.4(5) 3_776 .
C5S C1S C4S 118.6(5) 3_776 .
C1S C2S C4S 63.0(4) . .
C1S C2S C3S 121.1(5) . .
C4S C2S C3S 58.1(4) . .
C5S C3S C4S 54.3(5) . .
C5S C3S C2S 113.7(5) . .
C4S C3S C2S 59.5(4) . .
C5S C4S C1S 63.2(6) . 3_776
C5S C4S C3S 62.2(6) . .
C1S C4S C3S 125.4(6) 3_776 .
C5S C4S C2S 124.3(7) . .
C1S C4S C2S 171.3(7) 3_776 .
C3S C4S C2S 62.4(4) . .
C5S C4S C1S 175.2(6) . .
C1S C4S C1S 116.6(5) 3_776 .
C3S C4S C1S 117.8(5) . .
C2S C4S C1S 55.5(4) . .
C5S C4S C4S 124.1(9) . 3_776
C1S C4S C4S 61.1(4) 3_776 3_776
C3S C4S C4S 172.2(9) . 3_776
C2S C4S C4S 110.8(8) . 3_776
C1S C4S C4S 55.5(5) . 3_776
C4S C5S C1S 61.3(5) . 3_776
C4S C5S C3S 63.5(5) . .
C1S C5S C3S 124.8(6) 3_776 .
C1 Mo1 C27 84.57(9) . .
C1 Mo1 C22 123.47(9) . .
C27 Mo1 C22 67.28(9) . .
C1 Mo1 C25 126.66(9) . .
C27 Mo1 C25 67.64(9) . .
C22 Mo1 C25 87.32(9) . .
C1 Mo1 C26 97.69(9) . .
C27 Mo1 C26 35.94(8) . .
C22 Mo1 C26 87.16(9) . .
C25 Mo1 C26 35.90(9) . .
C1 Mo1 C28 95.35(9) . .
C27 Mo1 C28 35.90(9) . .
C22 Mo1 C28 35.80(9) . .
C25 Mo1 C28 87.71(9) . .
C26 Mo1 C28 67.37(9) . .
C1 Mo1 C24 162.30(9) . .
C27 Mo1 C24 87.19(9) . .
C22 Mo1 C24 66.70(9) . .
C25 Mo1 C24 35.76(9) . .
C26 Mo1 C24 67.00(9) . .
C28 Mo1 C24 87.01(9) . .
C1 Mo1 C23 158.90(9) . .
C27 Mo1 C23 86.93(9) . .
C22 Mo1 C23 35.76(9) . .
C25 Mo1 C23 66.58(9) . .
C26 Mo1 C23 86.48(9) . .
C28 Mo1 C23 67.07(9) . .
C24 Mo1 C23 34.98(9) . .
C1 Mo1 P2 76.73(7) . .
C27 Mo1 P2 135.29(7) . .
C22 Mo1 P2 89.94(6) . .
C25 Mo1 P2 152.60(7) . .
C26 Mo1 P2 170.86(6) . .
C28 Mo1 P2 105.61(6) . .
C24 Mo1 P2 119.57(7) . .
C23 Mo1 P2 96.21(6) . .
C1 Mo1 P1 83.48(6) . .
C27 Mo1 P1 138.62(7) . .
C22 Mo1 P1 148.09(7) . .
C25 Mo1 P1 88.70(6) . .
C26 Mo1 P1 107.42(6) . .
C28 Mo1 P1 174.51(6) . .
C24 Mo1 P1 92.50(6) . .
C23 Mo1 P1 115.13(7) . .
P2 Mo1 P1 79.39(2) . .
C34 P1 C35 100.17(11) . .
C34 P1 C8 104.71(11) . .
C35 P1 C8 104.68(10) . .
C34 P1 Mo1 117.77(8) . .
C35 P1 Mo1 117.80(8) . .
C8 P1 Mo1 110.12(7) . .
C10 P2 C9 107.46(11) . .
C10 P2 C16 103.22(11) . .
C9 P2 C16 100.94(11) . .
C10 P2 Mo1 113.80(8) . .
C9 P2 Mo1 108.26(8) . .
C16 P2 Mo1 121.76(8) . .
C4 Si1 C5 110.86(13) . .
C4 Si1 C7 109.72(13) . .
C5 Si1 C7 109.21(14) . .
C4 Si1 C6 107.61(13) . .
C5 Si1 C6 109.97(15) . .
C7 Si1 C6 109.46(13) . .

loop_
_geom_bond_atom_site_label_1
_geom_bond_atom_site_label_2
_geom_bond_distance
_geom_bond_site_symmetry_2
C1 C2 1.227(3) .
C1 Mo1 2.118(2) .
C2 C3 1.373(3) .
C3 C4 1.220(4) .
C4 Si1 1.826(3) .
C5 Si1 1.854(3) .
C5 H5A 0.9800 .
C5 H5B 0.9800 .
C5 H5C 0.9800 .
C6 Si1 1.866(3) .
C6 H6A 0.9800 .
C6 H6B 0.9800 .
C6 H6C 0.9800 .
C7 Si1 1.865(3) .
C7 H7A 0.9800 .
C7 H7B 0.9800 .
C7 H7C 0.9800 .
C8 C9 1.526(3) .
C8 P1 1.854(2) .
C8 H8A 0.9900 .
C8 H8B 0.9900 .
C9 P2 1.843(2) .
C9 H9A 0.9900 .
C9 H9B 0.9900 .
C10 C11 1.394(3) .
C10 C15 1.396(3) .
C10 P2 1.826(2) .
C11 C12 1.387(3) .
C11 H11 0.9500 .
C12 C13 1.386(4) .
C12 H12 0.9500 .
C13 C14 1.388(4) .
C13 H13 0.9500 .
C14 C15 1.389(3) .
C14 H14 0.9500 .
C15 H15 0.9500 .
C16 C17 1.389(3) .
C16 C21 1.392(3) .
C16 P2 1.843(3) .
C17 C18 1.392(4) .
C17 H17 0.9500 .
C18 C19 1.375(4) .
C18 H18 0.9500 .
C19 C20 1.391(4) .
C19 H19 0.9500 .
C20 C21 1.389(3) .
C20 H20 0.9500 .
C21 H21 0.9500 .
C22 C28 1.409(3) .
C22 C23 1.413(4) .
C22 Mo1 2.279(2) .
C22 H22 0.9500 .
C23 C24 1.395(4) .
C23 Mo1 2.321(2) .
C23 H23 0.9500 .
C24 C25 1.413(4) .
C24 Mo1 2.321(2) .
C24 H24 0.9500 .
C25 C26 1.411(3) .
C25 Mo1 2.280(2) .
C25 H25 0.9500 .
C26 C27 1.409(3) .
C26 Mo1 2.296(2) .
C26 H26 0.9500 .
C27 C28 1.411(3) .
C27 Mo1 2.271(2) .
C27 H27 0.9500 .
C28 Mo1 2.305(2) .
C28 H28 0.9500 .
C29 C30 1.385(3) .
C29 C34 1.400(3) .
C29 H29 0.9500 .
C30 C31 1.381(4) .
C30 H30 0.9500 .
C31 C32 1.380(4) .
C31 H31 0.9500 .
C32 C33 1.386(3) .
C32 H32 0.9500 .
C33 C34 1.401(3) .
C33 H33 0.9500 .
C34 P1 1.831(2) .
C35 C36 1.385(3) .
C35 C40 1.396(3) .
C35 P1 1.835(2) .
C36 C37 1.386(3) .
C36 H36 0.9500 .
C37 C38 1.380(4) .
C37 H37 0.9500 .
C38 C39 1.385(4) .
C38 H38 0.9500 .
C39 C40 1.389(3) .
C39 H39 0.9500 .
C40 H40 0.9500 .
C1S C2S 1.349(7) .
C1S C4S 1.373(7) 3_776
C1S C5S 1.397(10) 3_776
C1S C4S 1.459(8) .
C2S C4S 1.439(9) .
C2S C3S 1.480(8) .
C3S C5S 1.402(10) .
C3S C4S 1.419(7) .
C4S C5S 1.288(10) .
C4S C1S 1.373(7) 3_776
C4S C4S 1.490(13) 3_776
C5S C1S 1.397(10) 3_776
Mo1 P2 2.4543(8) .
Mo1 P1 2.4675(9) .

loop_
_geom_torsion_atom_site_label_1
_geom_torsion_atom_site_label_2
_geom_torsion_atom_site_label_3
_geom_torsion_atom_site_label_4
_geom_torsion
_geom_torsion_site_symmetry_1
_geom_torsion_site_symmetry_4
Mo1 C1 C2 C3 4(5) . .
C1 C2 C3 C4 -12(6) . .
C2 C3 C4 Si1 -9(6) . .
P1 C8 C9 P2 51.3(2) . .
C15 C10 C11 C12 0.0(3) . .
P2 C10 C11 C12 171.76(19) . .
C10 C11 C12 C13 -1.3(4) . .
C11 C12 C13 C14 1.7(4) . .
C12 C13 C14 C15 -0.8(4) . .
C13 C14 C15 C10 -0.5(4) . .
C11 C10 C15 C14 1.0(4) . .
P2 C10 C15 C14 -171.17(19) . .
C21 C16 C17 C18 -0.3(4) . .
P2 C16 C17 C18 -175.5(2) . .
C16 C17 C18 C19 1.8(4) . .
C17 C18 C19 C20 -1.8(4) . .
C18 C19 C20 C21 0.3(4) . .
C19 C20 C21 C16 1.1(4) . .
C17 C16 C21 C20 -1.1(4) . .
P2 C16 C21 C20 174.27(19) . .
C28 C22 C23 C24 4.0(4) . .
Mo1 C22 C23 C24 -46.4(2) . .
C28 C22 C23 Mo1 50.4(2) . .
C22 C23 C24 C25 -0.5(4) . .
Mo1 C23 C24 C25 -46.3(2) . .
C22 C23 C24 Mo1 45.7(2) . .
C23 C24 C25 C26 -3.5(4) . .
Mo1 C24 C25 C26 -50.5(2) . .
C23 C24 C25 Mo1 47.0(2) . .
C24 C25 C26 C27 4.9(4) . .
Mo1 C25 C26 C27 -45.9(2) . .
C24 C25 C26 Mo1 50.8(2) . .
C25 C26 C27 C28 -4.0(4) . .
Mo1 C26 C27 C28 -50.1(2) . .
C25 C26 C27 Mo1 46.1(2) . .
C23 C22 C28 C27 -4.4(4) . .
Mo1 C22 C28 C27 46.3(2) . .
C23 C22 C28 Mo1 -50.6(2) . .
C26 C27 C28 C22 3.5(4) . .
Mo1 C27 C28 C22 -46.4(2) . .
C26 C27 C28 Mo1 49.9(2) . .
C34 C29 C30 C31 -1.0(4) . .
C29 C30 C31 C32 1.2(4) . .
C30 C31 C32 C33 -0.3(4) . .
C31 C32 C33 C34 -0.8(4) . .
C30 C29 C34 C33 -0.1(4) . .
C30 C29 C34 P1 173.74(19) . .
C32 C33 C34 C29 1.0(3) . .
C32 C33 C34 P1 -173.15(19) . .
C40 C35 C36 C37 -0.7(3) . .
P1 C35 C36 C37 -177.50(19) . .
C35 C36 C37 C38 -0.6(4) . .
C36 C37 C38 C39 1.2(4) . .
C37 C38 C39 C40 -0.6(4) . .
C38 C39 C40 C35 -0.6(4) . .
C36 C35 C40 C39 1.3(3) . .
P1 C35 C40 C39 178.09(18) . .
C4S C1S C2S C4S -4.5(6) 3_776 .
C5S C1S C2S C4S 102(41) 3_776 .
C4S C1S C2S C3S -4.0(7) 3_776 .
C5S C1S C2S C3S 102(41) 3_776 .
C4S C1S C2S C3S 0.5(4) . .
C1S C2S C3S C5S 3.9(7) . .
C4S C2S C3S C5S 4.4(5) . .
C1S C2S C3S C4S -0.5(4) . .
C2S C3S C4S C5S 175.0(5) . .
C5S C3S C4S C1S 0.3(5) . 3_776
C2S C3S C4S C1S 175.4(6) . 3_776
C5S C3S C4S C2S -175.0(5) . .
C5S C3S C4S C1S -174.6(6) . .
C2S C3S C4S C1S 0.5(4) . .
C5S C3S C4S C4S -145(5) . 3_776
C2S C3S C4S C4S 30(5) . 3_776
C1S C2S C4S C5S 174.2(7) . .
C3S C2S C4S C5S -5.3(6) . .
C1S C2S C4S C1S 25(4) . 3_776
C3S C2S C4S C1S -154(4) . 3_776
C1S C2S C4S C3S 179.5(4) . .
C3S C2S C4S C1S -179.5(4) . .
C1S C2S C4S C4S 3.6(5) . 3_776
C3S C2S C4S C4S -175.9(7) . 3_776
C2S C1S C4S C5S -89(9) . .
C4S C1S C4S C5S 87(9) 3_776 .
C5S C1S C4S C5S 92(9) 3_776 .
C2S C1S C4S C1S -175.9(6) . 3_776
C4S C1S C4S C1S 0.000(3) 3_776 3_776
C5S C1S C4S C1S 5.0(6) 3_776 3_776
C2S C1S C4S C3S -0.5(4) . .
C4S C1S C4S C3S 175.4(7) 3_776 .
C5S C1S C4S C3S -179.6(4) 3_776 .
C4S C1S C4S C2S 175.9(6) 3_776 .
C5S C1S C4S C2S -179.1(5) 3_776 .
C2S C1S C4S C4S -175.9(6) . 3_776
C5S C1S C4S C4S 5.0(6) 3_776 3_776
C3S C4S C5S C1S 179.7(4) . 3_776
C2S C4S C5S C1S -175.0(6) . 3_776
C1S C4S C5S C1S -89(9) . 3_776
C4S C4S C5S C1S -5.7(7) 3_776 3_776
C1S C4S C5S C3S -179.7(4) 3_776 .
C2S C4S C5S C3S 5.3(6) . .
C1S C4S C5S C3S 91(9) . .
C4S C4S C5S C3S 174.6(8) 3_776 .
C2S C3S C5S C4S -4.7(5) . .
C4S C3S C5S C1S -0.3(5) . 3_776
C2S C3S C5S C1S -5.0(8) . 3_776
C2 C1 Mo1 C27 149(3) . .
C2 C1 Mo1 C22 91(3) . .
C2 C1 Mo1 C25 -154(3) . .
C2 C1 Mo1 C26 -177(100) . .
C2 C1 Mo1 C28 115(3) . .
C2 C1 Mo1 C24 -148(3) . .
C2 C1 Mo1 C23 82(3) . .
C2 C1 Mo1 P2 10(3) . .
C2 C1 Mo1 P1 -70(3) . .
C26 C27 Mo1 C1 111.10(15) . .
C28 C27 Mo1 C1 -106.91(15) . .
C26 C27 Mo1 C22 -119.09(16) . .
C28 C27 Mo1 C22 22.90(14) . .
C26 C27 Mo1 C25 -22.34(14) . .
C28 C27 Mo1 C25 119.64(16) . .
C28 C27 Mo1 C26 142.0(2) . .
C26 C27 Mo1 C28 -142.0(2) . .
C26 C27 Mo1 C24 -53.22(15) . .
C28 C27 Mo1 C24 88.77(15) . .
C26 C27 Mo1 C23 -88.24(15) . .
C28 C27 Mo1 C23 53.75(15) . .
C26 C27 Mo1 P2 176.04(11) . .
C28 C27 Mo1 P2 -41.98(18) . .
C26 C27 Mo1 P1 37.38(19) . .
C28 C27 Mo1 P1 179.37(11) . .
C28 C22 Mo1 C1 43.49(17) . .
C23 C22 Mo1 C1 -174.74(13) . .
C28 C22 Mo1 C27 -22.96(13) . .
C23 C22 Mo1 C27 118.82(16) . .
C28 C22 Mo1 C25 -89.80(15) . .
C23 C22 Mo1 C25 51.98(15) . .
C28 C22 Mo1 C26 -53.85(14) . .
C23 C22 Mo1 C26 87.92(15) . .
C23 C22 Mo1 C28 141.8(2) . .
C28 C22 Mo1 C24 -119.99(15) . .
C23 C22 Mo1 C24 21.78(13) . .
C28 C22 Mo1 C23 -141.8(2) . .
C28 C22 Mo1 P2 117.48(13) . .
C23 C22 Mo1 P2 -100.75(13) . .
C28 C22 Mo1 P1 -173.01(11) . .
C23 C22 Mo1 P1 -31.2(2) . .
C26 C25 Mo1 C1 -41.93(18) . .
C24 C25 Mo1 C1 176.98(14) . .
C26 C25 Mo1 C27 22.37(14) . .
C24 C25 Mo1 C27 -118.73(16) . .
C26 C25 Mo1 C22 88.86(15) . .
C24 C25 Mo1 C22 -52.23(15) . .
C24 C25 Mo1 C26 -141.1(2) . .
C26 C25 Mo1 C28 53.03(15) . .
C24 C25 Mo1 C28 -88.06(15) . .
C26 C25 Mo1 C24 141.1(2) . .
C26 C25 Mo1 C23 118.98(16) . .
C24 C25 Mo1 C23 -22.11(14) . .
C26 C25 Mo1 P2 173.54(12) . .
C24 C25 Mo1 P2 32.5(2) . .
C26 C25 Mo1 P1 -122.81(14) . .
C24 C25 Mo1 P1 96.09(13) . .
C27 C26 Mo1 C1 -69.59(16) . .
C25 C26 Mo1 C1 147.25(15) . .
C25 C26 Mo1 C27 -143.2(2) . .
C27 C26 Mo1 C22 53.81(15) . .
C25 C26 Mo1 C22 -89.35(15) . .
C27 C26 Mo1 C25 143.2(2) . .
C27 C26 Mo1 C28 23.03(14) . .
C25 C26 Mo1 C28 -120.13(16) . .
C27 C26 Mo1 C24 119.66(16) . .
C25 C26 Mo1 C24 -23.50(14) . .
C27 C26 Mo1 C23 89.62(15) . .
C25 C26 Mo1 C23 -53.54(15) . .
C27 C26 Mo1 P2 -17.8(5) . .
C25 C26 Mo1 P2 -161.0(3) . .
C27 C26 Mo1 P1 -155.13(13) . .
C25 C26 Mo1 P1 61.71(15) . .
C22 C28 Mo1 C1 -144.79(14) . .
C27 C28 Mo1 C1 73.06(15) . .
C22 C28 Mo1 C27 142.2(2) . .
C27 C28 Mo1 C22 -142.2(2) . .
C22 C28 Mo1 C25 88.60(15) . .
C27 C28 Mo1 C25 -53.55(15) . .
C22 C28 Mo1 C26 119.10(16) . .
C27 C28 Mo1 C26 -23.05(14) . .
C22 C28 Mo1 C24 52.80(15) . .
C27 C28 Mo1 C24 -89.35(15) . .
C22 C28 Mo1 C23 23.12(14) . .
C27 C28 Mo1 C23 -119.03(16) . .
C22 C28 Mo1 P2 -67.10(14) . .
C27 C28 Mo1 P2 150.75(13) . .
C22 C28 Mo1 P1 137.8(6) . .
C27 C28 Mo1 P1 -4.4(7) . .
C23 C24 Mo1 C1 -150.9(3) . .
C25 C24 Mo1 C1 -8.0(4) . .
C23 C24 Mo1 C27 -88.66(15) . .
C25 C24 Mo1 C27 54.29(15) . .
C23 C24 Mo1 C22 -22.23(14) . .
C25 C24 Mo1 C22 120.71(16) . .
C23 C24 Mo1 C25 -142.9(2) . .
C23 C24 Mo1 C26 -119.36(16) . .
C25 C24 Mo1 C26 23.58(14) . .
C23 C24 Mo1 C28 -52.71(15) . .
C25 C24 Mo1 C28 90.23(15) . .
C25 C24 Mo1 C23 142.9(2) . .
C23 C24 Mo1 P2 53.55(15) . .
C25 C24 Mo1 P2 -163.51(12) . .
C23 C24 Mo1 P1 132.76(14) . .
C25 C24 Mo1 P1 -84.29(14) . .
C24 C23 Mo1 C1 155.8(2) . .
C22 C23 Mo1 C1 12.3(3) . .
C24 C23 Mo1 C27 89.49(15) . .
C22 C23 Mo1 C27 -54.03(15) . .
C24 C23 Mo1 C22 143.5(2) . .
C24 C23 Mo1 C25 22.57(14) . .
C22 C23 Mo1 C25 -120.95(16) . .
C24 C23 Mo1 C26 53.49(15) . .
C22 C23 Mo1 C26 -90.02(15) . .
C24 C23 Mo1 C28 120.38(16) . .
C22 C23 Mo1 C28 -23.14(13) . .
C22 C23 Mo1 C24 -143.5(2) . .
C24 C23 Mo1 P2 -135.27(13) . .
C22 C23 Mo1 P2 81.21(13) . .
C24 C23 Mo1 P1 -54.11(15) . .
C22 C23 Mo1 P1 162.38(12) . .
C29 C34 P1 C35 142.2(2) . .
C33 C34 P1 C35 -44.0(2) . .
C29 C34 P1 C8 33.9(2) . .
C33 C34 P1 C8 -152.27(19) . .
C29 C34 P1 Mo1 -88.8(2) . .
C33 C34 P1 Mo1 85.04(19) . .
C36 C35 P1 C34 113.75(19) . .
C40 C35 P1 C34 -63.0(2) . .
C36 C35 P1 C8 -137.97(19) . .
C40 C35 P1 C8 45.3(2) . .
C36 C35 P1 Mo1 -15.3(2) . .
C40 C35 P1 Mo1 167.97(16) . .
C9 C8 P1 C34 -159.00(16) . .
C9 C8 P1 C35 96.08(17) . .
C9 C8 P1 Mo1 -31.47(18) . .
C1 Mo1 P1 C34 -160.89(11) . .
C27 Mo1 P1 C34 -86.78(13) . .
C22 Mo1 P1 C34 49.07(15) . .
C25 Mo1 P1 C34 -33.75(11) . .
C26 Mo1 P1 C34 -64.85(11) . .
C28 Mo1 P1 C34 -82.9(7) . .
C24 Mo1 P1 C34 1.81(11) . .
C23 Mo1 P1 C34 29.51(11) . .
P2 Mo1 P1 C34 121.44(9) . .
C1 Mo1 P1 C35 -40.68(10) . .
C27 Mo1 P1 C35 33.44(13) . .
C22 Mo1 P1 C35 169.29(14) . .
C25 Mo1 P1 C35 86.46(10) . .
C26 Mo1 P1 C35 55.37(10) . .
C28 Mo1 P1 C35 37.3(7) . .
C24 Mo1 P1 C35 122.03(10) . .
C23 Mo1 P1 C35 149.73(10) . .
P2 Mo1 P1 C35 -118.34(8) . .
C1 Mo1 P1 C8 79.21(10) . .
C27 Mo1 P1 C8 153.32(12) . .
C22 Mo1 P1 C8 -70.83(15) . .
C25 Mo1 P1 C8 -153.65(11) . .
C26 Mo1 P1 C8 175.25(10) . .
C28 Mo1 P1 C8 157.2(7) . .
C24 Mo1 P1 C8 -118.08(11) . .
C23 Mo1 P1 C8 -90.38(11) . .
P2 Mo1 P1 C8 1.54(8) . .
C11 C10 P2 C9 21.6(2) . .
C15 C10 P2 C9 -166.65(19) . .
C11 C10 P2 C16 127.7(2) . .
C15 C10 P2 C16 -60.5(2) . .
C11 C10 P2 Mo1 -98.27(19) . .
C15 C10 P2 Mo1 73.5(2) . .
C8 C9 P2 C10 -172.45(15) . .
C8 C9 P2 C16 79.80(17) . .
C8 C9 P2 Mo1 -49.13(17) . .
C17 C16 P2 C10 -24.3(2) . .
C21 C16 P2 C10 160.44(19) . .
C17 C16 P2 C9 86.7(2) . .
C21 C16 P2 C9 -88.5(2) . .
C17 C16 P2 Mo1 -153.61(17) . .
C21 C16 P2 Mo1 31.2(2) . .
C1 Mo1 P2 C10 56.33(11) . .
C27 Mo1 P2 C10 -11.57(13) . .
C22 Mo1 P2 C10 -68.20(11) . .
C25 Mo1 P2 C10 -152.25(16) . .
C26 Mo1 P2 C10 3.2(4) . .
C28 Mo1 P2 C10 -35.60(11) . .
C24 Mo1 P2 C10 -131.11(11) . .
C23 Mo1 P2 C10 -103.48(11) . .
P1 Mo1 P2 C10 142.05(9) . .
C1 Mo1 P2 C9 -63.08(11) . .
C27 Mo1 P2 C9 -130.97(13) . .
C22 Mo1 P2 C9 172.40(11) . .
C25 Mo1 P2 C9 88.35(16) . .
C26 Mo1 P2 C9 -116.2(4) . .
C28 Mo1 P2 C9 -155.00(11) . .
C24 Mo1 P2 C9 109.48(11) . .
C23 Mo1 P2 C9 137.12(11) . .
P1 Mo1 P2 C9 22.65(9) . .
C1 Mo1 P2 C16 -179.14(11) . .
C27 Mo1 P2 C16 112.96(13) . .
C22 Mo1 P2 C16 56.33(11) . .
C25 Mo1 P2 C16 -27.71(17) . .
C26 Mo1 P2 C16 127.8(4) . .
C28 Mo1 P2 C16 88.94(11) . .
C24 Mo1 P2 C16 -6.58(12) . .
C23 Mo1 P2 C16 21.05(11) . .
P1 Mo1 P2 C16 -93.41(9) . .
C3 C4 Si1 C5 160.9(18) . .
C3 C4 Si1 C7 40.2(18) . .
C3 C4 Si1 C6 -78.8(18) . .
